data_7041477
loop_
_publ_author_name
'Tomaschautzky, Janek'
'Neumann, Beate'
'Stammler, Hans-Georg'
'Mitzel, Norbert W.'

_publ_section_title
;
 Poly-Lewis-acids based on bowl-shaped tribenzotriquinacene.
;
_journal_issue 4
_journal_name_full 'Dalton transactions (Cambridge, England : 2003)'
_journal_page_first 1112
_journal_page_last 1123
_journal_paper_doi 10.1039/c6dt04350j
_journal_volume 46
_journal_year 2017
_chemical_formula_moiety 'C34 H40 F6 Si3, Cl3 Sb'
_chemical_formula_sum 'C34 H40 Cl3 F6 Sb Si3'
_chemical_formula_weight 875.03
_chemical_name_systematic
;
 ?
;
_space_group_crystal_system monoclinic
_space_group_IT_number 14
_space_group_name_Hall '-P 2yn'
_space_group_name_H-M_alt 'P 1 21/n 1'
_symmetry_space_group_name_Hall '-P 2yn'
_symmetry_space_group_name_H-M 'P 1 21/n 1'
_atom_sites_solution_hydrogens geom
_atom_sites_solution_primary direct
_audit_creation_date 2016-07-20
_audit_creation_method
;
Olex2 1.2-ac21
(compiled 2015.09.16 svn.r134, GUI svn.r4998)
;
_audit_update_record
;
2016-11-02 deposited with the CCDC.
2016-12-15 downloaded from the CCDC.
;
_cell_angle_alpha 90
_cell_angle_beta 105.165(2)
_cell_angle_gamma 90
_cell_formula_units_Z 4
_cell_length_a 10.27399(19)
_cell_length_b 26.8362(6)
_cell_length_c 14.2421(3)
_cell_measurement_reflns_used 57901
_cell_measurement_temperature 100.01(10)
_cell_measurement_theta_max 30.0400
_cell_measurement_theta_min 2.9310
_cell_volume 3790.01(14)
_computing_cell_refinement 'CrysAlisPro 1.171.38.41 (Rigaku OD, 2015)'
_computing_data_collection 'CrysAlisPro 1.171.38.41 (Rigaku OD, 2015)'
_computing_data_reduction 'CrysAlisPro 1.171.38.41 (Rigaku OD, 2015)'
_computing_molecular_graphics 'Olex2 (Dolomanov et al., 2009)'
_computing_publication_material 'Olex2 (Dolomanov et al., 2009)'
_computing_structure_refinement
;
SHELXL, G.M. Sheldrick, Acta Cryst.
(2008). A64, 112-122
;
_computing_structure_solution
;
SHELXS, G.M. Sheldrick, Acta Cryst.
(2008). A64, 112-122
;
_diffrn_ambient_environment N~2~
_diffrn_ambient_temperature 100.01(10)
_diffrn_detector 'CCD plate'
_diffrn_detector_area_resol_mean 5.3114
_diffrn_detector_type Atlas
_diffrn_measured_fraction_theta_full 0.9987
_diffrn_measured_fraction_theta_max 0.9968
_diffrn_measurement_details
;
List of Runs (angles in degrees, time in seconds):

  # Type    Start    End  Width  t~exp~   \w     \q     \k     \f   Frames
#--------------------------------------------------------------------------
  1  \w    -72.00 -24.00   1.00   16.50    --  -17.08 126.00-131.72   48
  2  \w    -72.00 -24.00   1.00   16.50    --  -17.08 126.00 122.74   48
  3  \w    -75.00 -27.00   1.00   16.50    --  -17.08 131.00  37.75   48
  4  \w     -8.00  86.00   1.00   16.50    --   17.39  57.00 -60.00   94
  5  \w    -13.00  89.00   1.00   16.50    --   17.39  77.00 150.00  102
  6  \w    -51.00  43.00   1.00   16.50    --   17.39 -57.00   0.00   94
  7  \w     35.00 101.00   1.00   16.50    --   17.39 178.00-180.00   66
  8  \w     -8.00  86.00   1.00   16.50    --   17.39  57.00  60.00   94
  9  \w    -54.00  38.00   1.00   16.50    --   17.39 -37.00-120.00   92
 10  \w    -51.00  43.00   1.00   16.50    --   17.39 -57.00 150.00   94
 11  \w    -85.00   8.00   1.00   16.50    --  -17.08 -57.00-150.00   93
 12  \w    -91.00 -39.00   1.00   16.50    --  -17.08 154.00 149.93   52
 13  \w    -88.00  13.00   1.00   16.50    --  -17.08 -77.00 -60.00  101
 14  \w    -75.00 -27.00   1.00   16.50    --  -17.08 131.00 -13.33   48
 15  \w    -69.00 -20.00   1.00   16.50    --  -17.08 121.00 -91.07   49
 16  \w    -88.00   3.00   1.00   16.50    --  -17.08 -37.00-150.00   91
 17  \w    -76.00 -29.00   1.00   16.50    --  -17.08 133.00  65.82   47
 18  \w    -75.00 -27.00   1.00   16.50    --  -17.08 131.00 -45.22   48
 19  \w    -42.00  51.00   1.00   16.50    --  -17.08  57.00-120.00   93
 20  \w   -101.00 -55.00   1.00   16.50    --  -17.08 178.00 -30.00   46
 21  \w    -50.00  15.00   1.00   16.50    --  -17.08  85.00 -96.69   65
 22  \w    -51.00  43.00   1.00   16.50    --   17.39 -57.00  60.00   94
 23  \w    -20.00  56.00   1.00   16.50    --   17.39 -99.00  60.00   76
 24  \w    -68.00 103.00   1.00   16.50    --   17.39   0.00-180.00  171
 25  \w     35.00 101.00   1.00   16.50    --   17.39 178.00  90.00   66
;
_diffrn_measurement_device 'four-circle diffractometer'
_diffrn_measurement_device_type 'SuperNova, Dual, Cu at zero, Atlas'
_diffrn_measurement_method '\w scans'
_diffrn_orient_matrix_type 'CrysAlisPro convention (1999,Acta A55,543-557)'
_diffrn_orient_matrix_UB_11 -0.0038738000
_diffrn_orient_matrix_UB_12 0.0262813000
_diffrn_orient_matrix_UB_13 -0.0053597000
_diffrn_orient_matrix_UB_21 0.0699687000
_diffrn_orient_matrix_UB_22 0.0009113000
_diffrn_orient_matrix_UB_23 0.0030241000
_diffrn_orient_matrix_UB_31 -0.0143088000
_diffrn_orient_matrix_UB_32 -0.0026959000
_diffrn_orient_matrix_UB_33 -0.0512289000
_diffrn_radiation_monochromator mirror
_diffrn_radiation_probe x-ray
_diffrn_radiation_type 'Mo K\a'
_diffrn_radiation_wavelength 0.71073
_diffrn_reflns_av_R_equivalents 0.0524
_diffrn_reflns_av_unetI/netI 0.0157
_diffrn_reflns_Laue_measured_fraction_full 0.999
_diffrn_reflns_Laue_measured_fraction_max 0.999
_diffrn_reflns_limit_h_max 14
_diffrn_reflns_limit_h_min -14
_diffrn_reflns_limit_k_max 37
_diffrn_reflns_limit_k_min -37
_diffrn_reflns_limit_l_max 20
_diffrn_reflns_limit_l_min -20
_diffrn_reflns_number 222083
_diffrn_reflns_point_group_measured_fraction_full 0.999
_diffrn_reflns_point_group_measured_fraction_max 0.999
_diffrn_reflns_theta_full 25.242
_diffrn_reflns_theta_max 30.079
_diffrn_reflns_theta_min 2.554
_diffrn_source 'micro-focus sealed X-ray tube'
_diffrn_source_type 'SuperNova (Mo) X-ray Source'
_exptl_absorpt_coefficient_mu 1.088
_exptl_absorpt_correction_T_max 0.948
_exptl_absorpt_correction_T_min 0.672
_exptl_absorpt_correction_type gaussian
_exptl_absorpt_process_details
;
CrysAlisPro 1.171.38.41 (Rigaku Oxford Diffraction, 2015)
Numerical absorption correction based on gaussian integration over
            a multifaceted crystal model
Empirical absorption correction using spherical harmonics,
 implemented in SCALE3 ABSPACK scaling algorithm.
;
_exptl_crystal_colour 'clear colourless'
_exptl_crystal_colour_lustre clear
_exptl_crystal_colour_primary colourless
_exptl_crystal_density_diffrn 1.533
_exptl_crystal_description block
_exptl_crystal_F_000 1768
_exptl_crystal_size_max 0.456
_exptl_crystal_size_mid 0.234
_exptl_crystal_size_min 0.05
_refine_diff_density_max 0.741
_refine_diff_density_min -0.730
_refine_diff_density_rms 0.059
_refine_ls_extinction_method none
_refine_ls_goodness_of_fit_ref 1.018
_refine_ls_hydrogen_treatment constr
_refine_ls_matrix_type full
_refine_ls_number_parameters 554
_refine_ls_number_reflns 11143
_refine_ls_number_restraints 21
_refine_ls_restrained_S_all 1.025
_refine_ls_R_factor_all 0.0431
_refine_ls_R_factor_gt 0.0347
_refine_ls_shift/su_max 0.001
_refine_ls_shift/su_mean 0.000
_refine_ls_structure_factor_coef Fsqd
_refine_ls_weighting_details 'w=1/[\s^2^(Fo^2^)+(0.0395P)^2^+2.9446P] where P=(Fo^2^+2Fc^2^)/3'
_refine_ls_weighting_scheme calc
_refine_ls_wR_factor_gt 0.0874
_refine_ls_wR_factor_ref 0.0931
_reflns_Friedel_coverage 0.000
_reflns_number_gt 9358
_reflns_number_total 11143
_reflns_threshold_expression 'I > 2\s(I)'
_cod_data_source_file c6dt04350j2.cif
_cod_data_source_block compound13
_cod_depositor_comments 'Adding full bibliography for 7041472--7041483.cif.'
_cod_original_cell_volume 3790.02(14)
_cod_database_code 7041477
_chemical_oxdiff_formula 'C34 H40 Cl3 F6 Sb1 Si3'
_reflns_odcompleteness_completeness 99.87
_reflns_odcompleteness_iscentric 1
_reflns_odcompleteness_theta 26.32
_olex2_date_sample_data_collection 2016-05-03
_olex2_date_sample_submission 1461189600
_olex2_submission_special_instructions 'No special instructions were received'
_oxdiff_exptl_absorpt_empirical_details
;
Empirical correction (ABSPACK) includes:
- Absorption correction using spherical harmonics
- Frame scaling
- Detector area scaling
;
_oxdiff_exptl_absorpt_empirical_full_max 1.520
_oxdiff_exptl_absorpt_empirical_full_min 0.539
_shelx_space_group_comment
;
The symmetry employed for this shelxl refinement is uniquely defined
by the following loop, which should always be used as a source of
symmetry information in preference to the above space-group names.
They are only intended as comments.
;
_shelxl_version_number 2014-3

loop_
_space_group_symop_operation_xyz
'x, y, z'
'-x+1/2, y+1/2, -z+1/2'
'-x, -y, -z'
'x-1/2, -y-1/2, z-1/2'

loop_
_atom_site_label
_atom_site_type_symbol
_atom_site_fract_x
_atom_site_fract_y
_atom_site_fract_z
_atom_site_U_iso_or_equiv
_atom_site_adp_type
_atom_site_occupancy
_atom_site_site_symmetry_order
_atom_site_calc_flag
_atom_site_refinement_flags_posn
_atom_site_refinement_flags_adp
_atom_site_refinement_flags_occupancy
_atom_site_disorder_assembly
_atom_site_disorder_group
Si1 Si 0.18018(5) 0.16739(2) 0.14923(4) 0.03055(10) Uani 1 1 d . . . . .
Si2 Si 0.32529(5) 0.45126(2) 0.43840(4) 0.03095(10) Uani 1 1 d . . . . .
F3 F 0.25526(14) 0.39863(5) 0.43750(11) 0.0518(3) Uani 1 1 d . . . . .
F4 F 0.46412(13) 0.44532(5) 0.51919(9) 0.0470(3) Uani 1 1 d . . . . .
C1 C 0.50441(15) 0.34743(5) 0.11985(12) 0.0238(3) Uani 1 1 d . . . . .
H1 H 0.4101 0.3470 0.1226 0.029 Uiso 1 1 calc R U . . .
C2 C 0.58656(14) 0.30420(5) 0.18250(11) 0.0206(3) Uani 1 1 d . . . . .
C3 C 0.69919(14) 0.33086(5) 0.25568(11) 0.0222(3) Uani 1 1 d . . . . .
C4 C 0.80366(16) 0.30955(6) 0.32710(13) 0.0292(3) Uani 1 1 d . . . . .
H4 H 0.8071 0.2752 0.3365 0.035 Uiso 1 1 calc R U . . .
C5 C 0.90267(18) 0.34002(7) 0.38414(16) 0.0389(4) Uani 1 1 d . . . . .
H5 H 0.9732 0.3260 0.4315 0.047 Uiso 1 1 calc R U . . .
C6 C 0.89671(19) 0.39153(7) 0.37064(17) 0.0433(5) Uani 1 1 d . . . . .
H6 H 0.9629 0.4117 0.4094 0.052 Uiso 1 1 calc R U . . .
C7 C 0.79298(18) 0.41279(6) 0.29993(15) 0.0351(4) Uani 1 1 d . . . . .
H7 H 0.7892 0.4471 0.2909 0.042 Uiso 1 1 calc R U . . .
C8 C 0.69389(15) 0.38213(6) 0.24217(12) 0.0248(3) Uani 1 1 d . . . . .
C9 C 0.57445(15) 0.39800(5) 0.15995(12) 0.0240(3) Uani 1 1 d . . . . .
C10 C 0.62082(15) 0.41872(6) 0.07501(12) 0.0249(3) Uani 1 1 d . . . . .
C11 C 0.68882(18) 0.46345(6) 0.07114(14) 0.0314(3) Uani 1 1 d . . . . .
H11 H 0.7080 0.4850 0.1241 0.038 Uiso 1 1 calc R U . . .
C12 C 0.72752(18) 0.47532(6) -0.01251(14) 0.0333(4) Uani 1 1 d . . . . .
H12 H 0.7740 0.5048 -0.0153 0.040 Uiso 1 1 calc R U . . .
C13 C 0.6974(2) 0.44362(7) -0.09167(13) 0.0357(4) Uani 1 1 d . . . . .
H13 H 0.7235 0.4520 -0.1475 0.043 Uiso 1 1 calc R U . . .
C14 C 0.6283(2) 0.39936(7) -0.08856(13) 0.0356(4) Uani 1 1 d . . . . .
H14 H 0.6073 0.3782 -0.1422 0.043 Uiso 1 1 calc R U . . .
C15 C 0.59100(16) 0.38705(6) -0.00457(12) 0.0270(3) Uani 1 1 d . . . . .
C16 C 0.51513(16) 0.34091(6) 0.01275(12) 0.0263(3) Uani 1 1 d . . . . .
C17 C 0.60099(16) 0.29429(6) 0.01687(11) 0.0247(3) Uani 1 1 d . . . . .
C18 C 0.64112(19) 0.27148(7) -0.05878(13) 0.0324(3) Uani 1 1 d . . . . .
H18 H 0.6124 0.2840 -0.1217 0.039 Uiso 1 1 calc R U . . .
C19 C 0.72433(19) 0.22993(7) -0.03947(14) 0.0349(4) Uani 1 1 d . . . . .
H19 H 0.7511 0.2145 -0.0898 0.042 Uiso 1 1 calc R U . . .
C20 C 0.76776(17) 0.21127(6) 0.05432(13) 0.0311(3) Uani 1 1 d . . . . .
H20 H 0.8239 0.1835 0.0667 0.037 Uiso 1 1 calc R U . . .
C21 C 0.72769(16) 0.23387(6) 0.12976(12) 0.0257(3) Uani 1 1 d . . . . .
H21 H 0.7574 0.2215 0.1928 0.031 Uiso 1 1 calc R U . . .
C22 C 0.64294(14) 0.27507(5) 0.11062(11) 0.0214(3) Uani 1 1 d . . . . .
C23 C 0.50314(15) 0.27077(5) 0.23265(11) 0.0226(3) Uani 1 1 d . . . . .
H23A H 0.5639 0.2479 0.2756 0.027 Uiso 1 1 calc R U . . .
H23B H 0.4622 0.2916 0.2727 0.027 Uiso 1 1 calc R U . . .
C24 C 0.39194(15) 0.24050(6) 0.16395(11) 0.0235(3) Uani 1 1 d . . . . .
H24A H 0.4308 0.2208 0.1209 0.028 Uiso 1 1 calc R U . . .
H24B H 0.3263 0.2630 0.1242 0.028 Uiso 1 1 calc R U . . .
C25 C 0.32091(17) 0.20578(6) 0.22027(12) 0.0289(3) Uani 1 1 d . . . . .
H25A H 0.2869 0.2260 0.2651 0.035 Uiso 1 1 calc R U . . .
H25B H 0.3882 0.1835 0.2591 0.035 Uiso 1 1 calc R U . . .
C27 C 0.48354(17) 0.43558(6) 0.19491(12) 0.0272(3) Uani 1 1 d . . . . .
H27A H 0.5302 0.4673 0.2066 0.033 Uiso 1 1 calc R U . . .
H27B H 0.4022 0.4405 0.1429 0.033 Uiso 1 1 calc R U . . .
C28 C 0.44295(17) 0.42069(6) 0.28673(13) 0.0299(3) Uani 1 1 d . . . . .
H28A H 0.5234 0.4136 0.3383 0.036 Uiso 1 1 calc R U . . .
H28B H 0.3892 0.3905 0.2741 0.036 Uiso 1 1 calc R U . . .
C29 C 0.36160(17) 0.46205(6) 0.32038(12) 0.0290(3) Uani 1 1 d . . . . .
H29A H 0.2767 0.4661 0.2714 0.035 Uiso 1 1 calc R U . . .
H29B H 0.4110 0.4931 0.3239 0.035 Uiso 1 1 calc R U . . .
C30 C 0.2223(3) 0.49866(9) 0.47764(18) 0.0500(5) Uani 1 1 d . . . . .
H30A H 0.2626 0.5309 0.4764 0.075 Uiso 1 1 calc R U . . .
H30B H 0.2173 0.4914 0.5426 0.075 Uiso 1 1 calc R U . . .
H30C H 0.1332 0.4986 0.4345 0.075 Uiso 1 1 calc R U . . .
Si3A Si 0.09646(10) 0.42044(3) -0.26058(7) 0.02883(19) Uani 0.5 1 d D . P A 1
F1A F 0.2278(5) 0.11092(17) 0.1594(7) 0.0785(18) Uani 0.83(2) 1 d . . P B 1
F2A F 0.0590(5) 0.16943(17) 0.1976(4) 0.0486(9) Uani 0.83(2) 1 d . . P B 1
F5A F 0.0087(4) 0.40137(13) -0.3631(2) 0.0586(10) Uani 0.5 1 d D . P A 1
F6A F 0.2033(12) 0.4630(3) -0.2673(9) 0.086(3) Uani 0.5 1 d D . P A 1
C26A C 0.1130(7) 0.1809(3) 0.0174(4) 0.0477(14) Uani 0.83(2) 1 d . . P B 1
H26A H 0.1837 0.1772 -0.0147 0.072 Uiso 0.83(2) 1 calc R U P B 1
H26B H 0.0793 0.2145 0.0091 0.072 Uiso 0.83(2) 1 calc R U P B 1
H26C H 0.0412 0.1582 -0.0104 0.072 Uiso 0.83(2) 1 calc R U P B 1
C31A C 0.3920(9) 0.3325(3) -0.0736(6) 0.0231(13) Uani 0.5 1 d . . P A 1
H31A H 0.4229 0.3214 -0.1289 0.028 Uiso 0.5 1 calc R U P A 1
H31B H 0.3378 0.3060 -0.0571 0.028 Uiso 0.5 1 calc R U P A 1
C32A C 0.3030(4) 0.37830(12) -0.1036(3) 0.0255(6) Uani 0.5 1 d . . P A 1
H32A H 0.3584 0.4068 -0.1092 0.031 Uiso 0.5 1 calc R U P A 1
H32B H 0.2559 0.3857 -0.0545 0.031 Uiso 0.5 1 calc R U P A 1
C33A C 0.2003(3) 0.36851(12) -0.2019(2) 0.0263(6) Uani 0.5 1 d . . P A 1
H33A H 0.1405 0.3421 -0.1923 0.032 Uiso 0.5 1 calc R U P A 1
H33B H 0.2493 0.3560 -0.2466 0.032 Uiso 0.5 1 calc R U P A 1
C34A C -0.0128(4) 0.44995(17) -0.1943(3) 0.0435(9) Uani 0.5 1 d . . P A 1
H34A H 0.0407 0.4614 -0.1324 0.065 Uiso 0.5 1 calc R U P A 1
H34B H -0.0584 0.4777 -0.2312 0.065 Uiso 0.5 1 calc R U P A 1
H34C H -0.0780 0.4262 -0.1846 0.065 Uiso 0.5 1 calc R U P A 1
Si3B Si 0.18801(11) 0.40509(4) -0.26860(7) 0.0317(2) Uani 0.5 1 d D . P A 2
F1B F 0.196(3) 0.1145(11) 0.1987(19) 0.074(8) Uani 0.17(2) 1 d . . P B 2
F2B F 0.0604(19) 0.188(2) 0.1961(18) 0.080(9) Uani 0.17(2) 1 d . . P B 2
F5B F 0.3276(2) 0.38260(11) -0.27958(17) 0.0497(6) Uani 0.5 1 d D . P A 2
F6B F 0.2010(9) 0.4617(3) -0.2818(8) 0.066(2) Uani 0.5 1 d D . P A 2
C26B C 0.135(3) 0.1686(9) 0.033(2) 0.037(5) Uani 0.17(2) 1 d . . P B 2
H26D H 0.1967 0.1493 0.0075 0.055 Uiso 0.17(2) 1 calc R U P B 2
H26E H 0.1345 0.2024 0.0106 0.055 Uiso 0.17(2) 1 calc R U P B 2
H26F H 0.0457 0.1549 0.0100 0.055 Uiso 0.17(2) 1 calc R U P B 2
C31B C 0.3684(9) 0.3386(4) -0.0577(7) 0.0247(13) Uani 0.5 1 d . . P A 2
H31C H 0.3766 0.3312 -0.1226 0.030 Uiso 0.5 1 calc R U P A 2
H31D H 0.3216 0.3108 -0.0377 0.030 Uiso 0.5 1 calc R U P A 2
C32B C 0.2796(3) 0.38500(14) -0.0641(3) 0.0250(6) Uani 0.5 1 d . . P A 2
H32C H 0.3332 0.4144 -0.0670 0.030 Uiso 0.5 1 calc R U P A 2
H32D H 0.2479 0.3873 -0.0058 0.030 Uiso 0.5 1 calc R U P A 2
C33B C 0.1568(3) 0.38394(14) -0.1542(2) 0.0298(7) Uani 0.5 1 d . . P A 2
H33C H 0.0863 0.4045 -0.1407 0.036 Uiso 0.5 1 calc R U P A 2
H33D H 0.1229 0.3501 -0.1632 0.036 Uiso 0.5 1 calc R U P A 2
C34B C 0.0569(5) 0.3909(2) -0.3769(4) 0.0387(10) Uani 0.5 1 d . . P A 2
H34D H 0.0374 0.3559 -0.3787 0.058 Uiso 0.5 1 calc R U P A 2
H34E H -0.0230 0.4094 -0.3765 0.058 Uiso 0.5 1 calc R U P A 2
H34F H 0.0864 0.3999 -0.4333 0.058 Uiso 0.5 1 calc R U P A 2
Sb1A Sb -0.05445(10) 0.35398(5) 0.12273(5) 0.04274(17) Uani 0.5 1 d D . P C 1
Cl1A Cl 0.1393(2) 0.31890(10) 0.22115(19) 0.0713(7) Uani 0.5 1 d D . P C 1
Cl2A Cl 0.0550(4) 0.42593(11) 0.1013(4) 0.0524(7) Uani 0.5 1 d D . P C 1
Cl3A Cl -0.0260(4) 0.32983(13) -0.0330(3) 0.0825(10) Uani 0.5 1 d D . P C 1
Sb1B Sb -0.07104(10) 0.35562(4) 0.09603(5) 0.04080(17) Uani 0.5 1 d D . P D 2
Cl1B Cl 0.0843(2) 0.30786(11) 0.21022(19) 0.0697(6) Uani 0.5 1 d D . P D 2
Cl2B Cl 0.0620(4) 0.43005(15) 0.1211(4) 0.0731(13) Uani 0.5 1 d D . P D 2
Cl3B Cl 0.0091(4) 0.31354(11) -0.0188(2) 0.0696(7) Uani 0.5 1 d D . P D 2

loop_
_atom_site_aniso_label
_atom_site_aniso_U_11
_atom_site_aniso_U_22
_atom_site_aniso_U_33
_atom_site_aniso_U_23
_atom_site_aniso_U_13
_atom_site_aniso_U_12
Si1 0.0227(2) 0.0290(2) 0.0388(2) 0.00333(18) 0.00599(18) -0.00579(17)
Si2 0.0299(2) 0.0286(2) 0.0353(2) 0.00699(18) 0.01027(18) 0.00380(18)
F3 0.0538(8) 0.0365(6) 0.0683(8) 0.0105(6) 0.0220(6) -0.0077(6)
F4 0.0457(7) 0.0518(7) 0.0377(6) 0.0078(5) 0.0005(5) 0.0079(6)
C1 0.0190(6) 0.0158(6) 0.0356(8) 0.0013(5) 0.0054(6) -0.0002(5)
C2 0.0194(6) 0.0146(6) 0.0284(7) 0.0004(5) 0.0072(5) -0.0001(5)
C3 0.0185(6) 0.0179(6) 0.0310(7) -0.0019(5) 0.0079(5) 0.0011(5)
C4 0.0231(7) 0.0213(7) 0.0408(9) -0.0022(6) 0.0044(6) 0.0035(6)
C5 0.0222(7) 0.0307(9) 0.0554(11) -0.0051(8) -0.0048(7) 0.0063(6)
C6 0.0239(8) 0.0301(9) 0.0672(13) -0.0110(9) -0.0033(8) -0.0027(7)
C7 0.0273(8) 0.0198(7) 0.0545(11) -0.0054(7) 0.0043(7) -0.0034(6)
C8 0.0214(7) 0.0185(7) 0.0350(8) -0.0021(6) 0.0086(6) 0.0001(5)
C9 0.0213(6) 0.0156(6) 0.0349(8) 0.0000(5) 0.0071(6) -0.0001(5)
C10 0.0219(7) 0.0163(6) 0.0354(8) 0.0018(5) 0.0057(6) -0.0005(5)
C11 0.0323(8) 0.0186(7) 0.0439(9) -0.0021(6) 0.0110(7) -0.0051(6)
C12 0.0324(8) 0.0222(7) 0.0442(10) 0.0054(7) 0.0080(7) -0.0066(6)
C13 0.0423(10) 0.0301(9) 0.0327(8) 0.0095(7) 0.0065(7) -0.0063(7)
C14 0.0482(10) 0.0271(8) 0.0259(8) 0.0051(6) -0.0003(7) -0.0100(7)
C15 0.0270(7) 0.0196(7) 0.0293(7) 0.0048(6) -0.0018(6) -0.0041(6)
C16 0.0264(7) 0.0183(7) 0.0298(7) 0.0028(5) -0.0006(6) -0.0044(5)
C17 0.0262(7) 0.0183(6) 0.0291(7) 0.0011(5) 0.0063(6) -0.0059(5)
C18 0.0398(9) 0.0308(8) 0.0287(8) -0.0009(6) 0.0128(7) -0.0090(7)
C19 0.0362(9) 0.0357(9) 0.0391(9) -0.0078(7) 0.0211(7) -0.0059(7)
C20 0.0255(7) 0.0272(8) 0.0432(9) -0.0063(7) 0.0137(7) 0.0009(6)
C21 0.0247(7) 0.0214(7) 0.0321(8) 0.0000(6) 0.0092(6) 0.0023(5)
C22 0.0197(6) 0.0172(6) 0.0287(7) -0.0011(5) 0.0086(5) -0.0027(5)
C23 0.0238(7) 0.0187(6) 0.0268(7) -0.0006(5) 0.0094(5) -0.0017(5)
C24 0.0236(7) 0.0215(7) 0.0265(7) 0.0019(5) 0.0085(5) -0.0038(5)
C25 0.0301(8) 0.0296(8) 0.0286(8) 0.0022(6) 0.0104(6) -0.0079(6)
C27 0.0288(7) 0.0165(6) 0.0373(8) 0.0025(6) 0.0101(6) 0.0048(6)
C28 0.0297(8) 0.0208(7) 0.0406(9) 0.0053(6) 0.0121(7) 0.0062(6)
C29 0.0298(8) 0.0240(7) 0.0330(8) 0.0023(6) 0.0077(6) 0.0058(6)
C30 0.0590(13) 0.0465(12) 0.0555(13) 0.0105(10) 0.0345(11) 0.0148(10)
Si3A 0.0380(5) 0.0210(4) 0.0236(4) -0.0010(3) 0.0011(3) 0.0084(4)
F1A 0.0604(17) 0.0277(13) 0.126(4) -0.0119(18) -0.014(2) 0.0035(10)
F2A 0.0296(11) 0.082(2) 0.0348(12) 0.0161(14) 0.0098(8) -0.0153(11)
F5A 0.078(2) 0.0524(18) 0.0300(14) -0.0105(12) -0.0137(15) 0.0317(17)
F6A 0.179(8) 0.024(3) 0.057(3) -0.007(2) 0.035(4) -0.029(3)
C26A 0.039(2) 0.082(4) 0.0227(17) -0.007(2) 0.0095(16) -0.011(2)
C31A 0.020(3) 0.014(2) 0.031(4) 0.000(2) -0.0004(18) 0.0015(18)
C32A 0.0222(15) 0.0183(14) 0.0320(19) -0.0065(13) 0.0000(14) 0.0023(11)
C33A 0.0258(14) 0.0189(13) 0.0296(15) -0.0047(11) -0.0009(12) 0.0014(11)
C34A 0.0354(19) 0.046(2) 0.044(2) -0.0126(17) 0.0002(16) 0.0155(16)
Si3B 0.0469(6) 0.0219(4) 0.0259(4) -0.0022(3) 0.0088(4) -0.0065(4)
F1B 0.071(11) 0.048(10) 0.075(10) 0.039(7) -0.028(7) -0.041(8)
F2B 0.013(4) 0.19(3) 0.041(8) -0.024(12) 0.011(4) -0.015(10)
F5B 0.0380(12) 0.0755(19) 0.0372(12) -0.0078(12) 0.0127(10) -0.0090(12)
F6B 0.111(5) 0.029(3) 0.082(5) 0.012(2) 0.067(4) 0.006(3)
C26B 0.035(9) 0.028(7) 0.040(11) 0.007(6) -0.002(7) -0.011(6)
C31B 0.022(3) 0.026(3) 0.026(3) -0.0057(19) 0.0056(17) -0.004(2)
C32B 0.0215(15) 0.0276(17) 0.0252(17) -0.0010(13) 0.0050(13) 0.0021(12)
C33B 0.0243(14) 0.0351(17) 0.0289(15) 0.0020(13) 0.0051(12) 0.0031(13)
C34B 0.041(2) 0.040(3) 0.030(2) -0.0018(17) 0.0012(17) 0.0094(19)
Sb1A 0.0260(3) 0.0639(3) 0.0392(4) 0.0113(3) 0.0101(3) -0.0115(2)
Cl1A 0.0685(13) 0.0893(17) 0.0647(11) 0.0260(10) 0.0328(11) 0.0470(12)
Cl2A 0.0584(15) 0.0335(8) 0.0673(15) -0.0016(8) 0.0199(12) -0.0003(9)
Cl3A 0.102(3) 0.090(2) 0.0416(8) -0.0066(13) -0.0059(11) -0.0335(16)
Sb1B 0.01973(18) 0.0505(2) 0.0481(4) 0.0007(3) 0.0016(3) -0.00274(14)
Cl1B 0.0690(13) 0.0911(13) 0.0515(8) 0.0311(8) 0.0203(10) 0.0193(12)
Cl2B 0.0503(12) 0.0783(18) 0.083(2) -0.0032(12) 0.0041(11) -0.0366(11)
Cl3B 0.0814(17) 0.0685(16) 0.0546(15) -0.0309(12) 0.0101(12) -0.0232(11)

loop_
_atom_type_symbol
_atom_type_description
_atom_type_scat_dispersion_real
_atom_type_scat_dispersion_imag
_atom_type_scat_source
C C 0.0033 0.0016 'International Tables Vol C Tables 4.2.6.8 and 6.1.1.4'
H H 0.0000 0.0000 'International Tables Vol C Tables 4.2.6.8 and 6.1.1.4'
Cl Cl 0.1484 0.1585 'International Tables Vol C Tables 4.2.6.8 and 6.1.1.4'
F F 0.0171 0.0103 'International Tables Vol C Tables 4.2.6.8 and 6.1.1.4'
Sb Sb -0.5866 1.5461 'International Tables Vol C Tables 4.2.6.8 and 6.1.1.4'
Si Si 0.0817 0.0704 'International Tables Vol C Tables 4.2.6.8 and 6.1.1.4'

loop_
_exptl_crystal_face_index_h
_exptl_crystal_face_index_k
_exptl_crystal_face_index_l
_exptl_crystal_face_perp_dist
0 -1 0 0.0248
0 1 0 0.0248
0 0 1 0.1168
0 0 -1 0.1168
0 0 0 0.1897
0 0 0 0.1897

loop_
_geom_angle_atom_site_label_1
_geom_angle_atom_site_label_2
_geom_angle_atom_site_label_3
_geom_angle
C25 Si1 C26A 118.4(2)
F1A Si1 C25 107.70(15)
F1A Si1 C26A 107.6(2)
F2A Si1 C25 109.7(2)
F2A Si1 F1A 104.7(3)
F2A Si1 C26A 107.9(3)
F1B Si1 C25 106.5(6)
F1B Si1 F2B 97.3(10)
F1B Si1 C26B 116.7(13)
F2B Si1 C25 98.5(13)
C26B Si1 C25 122.0(9)
C26B Si1 F2B 111.5(12)
F3 Si2 F4 103.66(8)
F3 Si2 C29 109.49(8)
F3 Si2 C30 108.92(10)
F4 Si2 C29 108.64(8)
F4 Si2 C30 109.22(10)
C30 Si2 C29 116.17(9)
C2 C1 H1 111.1
C2 C1 C9 107.74(12)
C9 C1 H1 111.1
C16 C1 H1 111.1
C16 C1 C2 107.85(12)
C16 C1 C9 107.94(12)
C3 C2 C1 104.01(11)
C3 C2 C23 111.89(12)
C22 C2 C1 103.93(12)
C22 C2 C3 110.41(12)
C22 C2 C23 111.69(12)
C23 C2 C1 114.39(12)
C4 C3 C2 127.64(13)
C8 C3 C2 112.12(13)
C8 C3 C4 120.17(14)
C3 C4 H4 120.3
C5 C4 C3 119.43(15)
C5 C4 H4 120.3
C4 C5 H5 119.9
C4 C5 C6 120.24(17)
C6 C5 H5 119.9
C5 C6 H6 119.8
C7 C6 C5 120.45(17)
C7 C6 H6 119.8
C6 C7 H7 120.3
C6 C7 C8 119.32(16)
C8 C7 H7 120.3
C3 C8 C7 120.39(15)
C3 C8 C9 112.28(13)
C7 C8 C9 127.31(14)
C8 C9 C1 103.82(12)
C8 C9 C27 111.70(13)
C10 C9 C1 103.66(13)
C10 C9 C8 111.02(12)
C10 C9 C27 111.14(12)
C27 C9 C1 115.05(12)
C11 C10 C9 127.65(15)
C15 C10 C9 112.29(13)
C15 C10 C11 120.05(15)
C10 C11 H11 120.3
C12 C11 C10 119.30(16)
C12 C11 H11 120.3
C11 C12 H12 119.8
C13 C12 C11 120.38(16)
C13 C12 H12 119.8
C12 C13 H13 119.7
C12 C13 C14 120.50(17)
C14 C13 H13 119.7
C13 C14 H14 120.4
C15 C14 C13 119.27(17)
C15 C14 H14 120.4
C10 C15 C14 120.49(15)
C10 C15 C16 112.38(14)
C14 C15 C16 127.13(15)
C1 C16 C31B 108.9(3)
C15 C16 C1 103.70(12)
C15 C16 C17 111.08(14)
C15 C16 C31A 109.9(4)
C15 C16 C31B 112.0(4)
C17 C16 C1 103.98(12)
C17 C16 C31A 105.0(3)
C17 C16 C31B 116.1(3)
C31A C16 C1 122.9(3)
C18 C17 C16 128.11(15)
C22 C17 C16 111.89(14)
C22 C17 C18 119.99(15)
C17 C18 H18 120.3
C19 C18 C17 119.45(16)
C19 C18 H18 120.3
C18 C19 H19 119.8
C20 C19 C18 120.48(16)
C20 C19 H19 119.8
C19 C20 H20 119.9
C19 C20 C21 120.17(16)
C21 C20 H20 119.9
C20 C21 H21 120.2
C20 C21 C22 119.58(16)
C22 C21 H21 120.2
C17 C22 C2 112.28(13)
C21 C22 C2 127.41(14)
C21 C22 C17 120.31(14)
C2 C23 H23A 108.5
C2 C23 H23B 108.5
H23A C23 H23B 107.5
C24 C23 C2 115.24(12)
C24 C23 H23A 108.5
C24 C23 H23B 108.5
C23 C24 H24A 109.3
C23 C24 H24B 109.3
C23 C24 C25 111.50(13)
H24A C24 H24B 108.0
C25 C24 H24A 109.3
C25 C24 H24B 109.3
Si1 C25 H25A 107.9
Si1 C25 H25B 107.9
C24 C25 Si1 117.65(11)
C24 C25 H25A 107.9
C24 C25 H25B 107.9
H25A C25 H25B 107.2
C9 C27 H27A 108.4
C9 C27 H27B 108.4
H27A C27 H27B 107.5
C28 C27 C9 115.44(13)
C28 C27 H27A 108.4
C28 C27 H27B 108.4
C27 C28 H28A 109.3
C27 C28 H28B 109.3
C27 C28 C29 111.74(13)
H28A C28 H28B 107.9
C29 C28 H28A 109.3
C29 C28 H28B 109.3
Si2 C29 H29A 108.4
Si2 C29 H29B 108.4
C28 C29 Si2 115.33(11)
C28 C29 H29A 108.4
C28 C29 H29B 108.4
H29A C29 H29B 107.5
Si2 C30 H30A 109.5
Si2 C30 H30B 109.5
Si2 C30 H30C 109.5
H30A C30 H30B 109.5
H30A C30 H30C 109.5
H30B C30 H30C 109.5
F5A Si3A F6A 114.0(5)
F5A Si3A C33A 107.44(16)
F5A Si3A C34A 109.7(2)
F6A Si3A C33A 104.2(5)
F6A Si3A C34A 104.2(4)
C33A Si3A C34A 117.43(19)
Si1 C26A H26A 109.5
Si1 C26A H26B 109.5
Si1 C26A H26C 109.5
H26A C26A H26B 109.5
H26A C26A H26C 109.5
H26B C26A H26C 109.5
C16 C31A H31A 108.6
C16 C31A H31B 108.6
H31A C31A H31B 107.6
C32A C31A C16 114.6(6)
C32A C31A H31A 108.6
C32A C31A H31B 108.6
C31A C32A H32A 109.7
C31A C32A H32B 109.7
C31A C32A C33A 109.6(4)
H32A C32A H32B 108.2
C33A C32A H32A 109.7
C33A C32A H32B 109.7
Si3A C33A H33A 107.8
Si3A C33A H33B 107.8
C32A C33A Si3A 117.9(2)
C32A C33A H33A 107.8
C32A C33A H33B 107.8
H33A C33A H33B 107.2
Si3A C34A H34A 109.5
Si3A C34A H34B 109.5
Si3A C34A H34C 109.5
H34A C34A H34B 109.5
H34A C34A H34C 109.5
H34B C34A H34C 109.5
F5B Si3B C33B 109.87(15)
F5B Si3B C34B 108.94(19)
F6B Si3B F5B 104.5(3)
F6B Si3B C33B 117.1(4)
F6B Si3B C34B 100.0(5)
C34B Si3B C33B 115.5(2)
Si1 C26B H26D 109.5
Si1 C26B H26E 109.5
Si1 C26B H26F 109.5
H26D C26B H26E 109.5
H26D C26B H26F 109.5
H26E C26B H26F 109.5
C16 C31B H31C 107.9
C16 C31B H31D 107.9
H31C C31B H31D 107.2
C32B C31B C16 117.5(6)
C32B C31B H31C 107.9
C32B C31B H31D 107.9
C31B C32B H32C 109.2
C31B C32B H32D 109.2
C31B C32B C33B 112.2(5)
H32C C32B H32D 107.9
C33B C32B H32C 109.2
C33B C32B H32D 109.2
Si3B C33B H33C 108.3
Si3B C33B H33D 108.3
C32B C33B Si3B 116.0(2)
C32B C33B H33C 108.3
C32B C33B H33D 108.3
H33C C33B H33D 107.4
Si3B C34B H34D 109.5
Si3B C34B H34E 109.5
Si3B C34B H34F 109.5
H34D C34B H34E 109.5
H34D C34B H34F 109.5
H34E C34B H34F 109.5
Cl1A Sb1A Cl3A 99.00(11)
Cl2A Sb1A Cl1A 92.80(12)
Cl2A Sb1A Cl3A 85.53(16)
Cl1B Sb1B Cl2B 95.40(14)
Cl3B Sb1B Cl1B 85.39(11)
Cl3B Sb1B Cl2B 102.60(16)

loop_
_geom_bond_atom_site_label_1
_geom_bond_atom_site_label_2
_geom_bond_distance
Si1 C25 1.8467(17)
Si1 F1A 1.587(4)
Si1 F2A 1.573(5)
Si1 C26A 1.859(7)
Si1 F1B 1.573(18)
Si1 F2B 1.65(3)
Si1 C26B 1.60(3)
Si2 F3 1.5835(13)
Si2 F4 1.5890(13)
Si2 C29 1.8375(18)
Si2 C30 1.833(2)
C1 H1 0.9800
C1 C2 1.568(2)
C1 C9 1.572(2)
C1 C16 1.568(2)
C2 C3 1.518(2)
C2 C22 1.518(2)
C2 C23 1.540(2)
C3 C4 1.394(2)
C3 C8 1.388(2)
C4 H4 0.9300
C4 C5 1.390(2)
C5 H5 0.9300
C5 C6 1.395(3)
C6 H6 0.9300
C6 C7 1.383(3)
C7 H7 0.9300
C7 C8 1.397(2)
C8 C9 1.519(2)
C9 C10 1.517(2)
C9 C27 1.543(2)
C10 C11 1.397(2)
C10 C15 1.385(2)
C11 H11 0.9300
C11 C12 1.388(3)
C12 H12 0.9300
C12 C13 1.381(3)
C13 H13 0.9300
C13 C14 1.390(2)
C14 H14 0.9300
C14 C15 1.388(2)
C15 C16 1.518(2)
C16 C17 1.523(2)
C16 C31A 1.533(10)
C16 C31B 1.578(11)
C17 C18 1.392(2)
C17 C22 1.390(2)
C18 H18 0.9300
C18 C19 1.388(3)
C19 H19 0.9300
C19 C20 1.386(3)
C20 H20 0.9300
C20 C21 1.387(2)
C21 H21 0.9300
C21 C22 1.389(2)
C23 H23A 0.9700
C23 H23B 0.9700
C23 C24 1.529(2)
C24 H24A 0.9700
C24 H24B 0.9700
C24 C25 1.533(2)
C25 H25A 0.9700
C25 H25B 0.9700
C27 H27A 0.9700
C27 H27B 0.9700
C27 C28 1.526(2)
C28 H28A 0.9700
C28 H28B 0.9700
C28 C29 1.539(2)
C29 H29A 0.9700
C29 H29B 0.9700
C30 H30A 0.9600
C30 H30B 0.9600
C30 H30C 0.9600
Si3A F5A 1.587(3)
Si3A F6A 1.604(8)
Si3A C33A 1.820(3)
Si3A C34A 1.825(4)
C26A H26A 0.9600
C26A H26B 0.9600
C26A H26C 0.9600
C31A H31A 0.9700
C31A H31B 0.9700
C31A C32A 1.524(9)
C32A H32A 0.9700
C32A H32B 0.9700
C32A C33A 1.539(5)
C33A H33A 0.9700
C33A H33B 0.9700
C34A H34A 0.9600
C34A H34B 0.9600
C34A H34C 0.9600
Si3B F5B 1.601(3)
Si3B F6B 1.541(7)
Si3B C33B 1.831(4)
Si3B C34B 1.804(5)
C26B H26D 0.9600
C26B H26E 0.9600
C26B H26F 0.9600
C31B H31C 0.9700
C31B H31D 0.9700
C31B C32B 1.532(9)
C32B H32C 0.9700
C32B H32D 0.9700
C32B C33B 1.547(5)
C33B H33C 0.9700
C33B H33D 0.9700
C34B H34D 0.9600
C34B H34E 0.9600
C34B H34F 0.9600
Sb1A Cl1A 2.314(2)
Sb1A Cl2A 2.295(4)
Sb1A Cl3A 2.400(4)
Sb1B Cl1B 2.341(2)
Sb1B Cl2B 2.394(4)
Sb1B Cl3B 2.310(4)

loop_
_geom_torsion_atom_site_label_1
_geom_torsion_atom_site_label_2
_geom_torsion_atom_site_label_3
_geom_torsion_atom_site_label_4
_geom_torsion
F3 Si2 C29 C28 -53.59(15)
F4 Si2 C29 C28 58.99(15)
C1 C2 C3 C4 -178.04(16)
C1 C2 C3 C8 -1.18(16)
C1 C2 C22 C17 -2.15(16)
C1 C2 C22 C21 177.44(14)
C1 C2 C23 C24 65.02(17)
C1 C9 C10 C11 179.65(15)
C1 C9 C10 C15 -1.70(17)
C1 C9 C27 C28 68.62(19)
C1 C16 C17 C18 179.59(15)
C1 C16 C17 C22 -1.98(16)
C1 C16 C31A C32A 72.3(6)
C1 C16 C31B C32B 63.4(7)
C2 C1 C9 C8 0.77(16)
C2 C1 C9 C10 116.87(13)
C2 C1 C9 C27 -121.59(14)
C2 C1 C16 C15 -115.67(13)
C2 C1 C16 C17 0.58(15)
C2 C1 C16 C31A 119.2(4)
C2 C1 C16 C31B 125.0(4)
C2 C3 C4 C5 176.25(17)
C2 C3 C8 C7 -177.13(15)
C2 C3 C8 C9 1.80(18)
C2 C23 C24 C25 176.11(13)
C3 C2 C22 C17 -113.16(14)
C3 C2 C22 C21 66.43(19)
C3 C2 C23 C24 -177.03(12)
C3 C4 C5 C6 0.6(3)
C3 C8 C9 C1 -1.57(17)
C3 C8 C9 C10 -112.36(15)
C3 C8 C9 C27 122.98(14)
C4 C3 C8 C7 0.0(2)
C4 C3 C8 C9 178.92(14)
C4 C5 C6 C7 -0.5(3)
C5 C6 C7 C8 0.1(3)
C6 C7 C8 C3 0.1(3)
C6 C7 C8 C9 -178.61(18)
C7 C8 C9 C1 177.27(17)
C7 C8 C9 C10 66.5(2)
C7 C8 C9 C27 -58.2(2)
C8 C3 C4 C5 -0.4(3)
C8 C9 C10 C11 -69.5(2)
C8 C9 C10 C15 109.20(15)
C8 C9 C27 C28 -49.39(18)
C9 C1 C2 C3 0.17(15)
C9 C1 C2 C22 -115.44(13)
C9 C1 C2 C23 122.52(13)
C9 C1 C16 C15 0.49(16)
C9 C1 C16 C17 116.73(13)
C9 C1 C16 C31A -124.6(4)
C9 C1 C16 C31B -118.9(4)
C9 C10 C11 C12 177.67(16)
C9 C10 C15 C14 -178.71(15)
C9 C10 C15 C16 2.17(19)
C9 C27 C28 C29 175.68(14)
C10 C9 C27 C28 -173.99(14)
C10 C11 C12 C13 1.0(3)
C10 C15 C16 C1 -1.61(18)
C10 C15 C16 C17 -112.74(16)
C10 C15 C16 C31A 131.5(3)
C10 C15 C16 C31B 115.7(3)
C11 C10 C15 C14 0.1(2)
C11 C10 C15 C16 -179.06(14)
C11 C12 C13 C14 -0.2(3)
C12 C13 C14 C15 -0.6(3)
C13 C14 C15 C10 0.7(3)
C13 C14 C15 C16 179.68(17)
C14 C15 C16 C1 179.34(17)
C14 C15 C16 C17 68.2(2)
C14 C15 C16 C31A -47.5(3)
C14 C15 C16 C31B -63.4(3)
C15 C10 C11 C12 -0.9(2)
C15 C16 C17 C18 -69.5(2)
C15 C16 C17 C22 108.97(15)
C15 C16 C31A C32A -50.1(5)
C15 C16 C31B C32B -50.7(6)
C16 C1 C2 C3 116.45(12)
C16 C1 C2 C22 0.84(15)
C16 C1 C2 C23 -121.20(13)
C16 C1 C9 C8 -115.46(13)
C16 C1 C9 C10 0.64(15)
C16 C1 C9 C27 122.19(14)
C16 C17 C18 C19 177.55(16)
C16 C17 C22 C2 2.70(17)
C16 C17 C22 C21 -176.93(14)
C16 C31A C32A C33A 168.9(4)
C16 C31B C32B C33B 164.0(5)
C17 C16 C31A C32A -169.6(4)
C17 C16 C31B C32B -179.7(4)
C17 C18 C19 C20 -0.2(3)
C18 C17 C22 C2 -178.73(14)
C18 C17 C22 C21 1.6(2)
C18 C19 C20 C21 0.4(3)
C19 C20 C21 C22 0.5(2)
C20 C21 C22 C2 178.93(14)
C20 C21 C22 C17 -1.5(2)
C22 C2 C3 C4 -67.1(2)
C22 C2 C3 C8 109.78(14)
C22 C2 C23 C24 -52.67(17)
C22 C17 C18 C19 -0.8(2)
C23 C2 C3 C4 58.0(2)
C23 C2 C3 C8 -125.16(14)
C23 C2 C22 C17 121.66(14)
C23 C2 C22 C21 -58.7(2)
C23 C24 C25 Si1 178.40(11)
C27 C9 C10 C11 55.5(2)
C27 C9 C10 C15 -125.83(15)
C27 C28 C29 Si2 -172.84(12)
C30 Si2 C29 C28 -177.45(14)
F1A Si1 C25 C24 111.5(4)
F2A Si1 C25 C24 -135.13(19)
F5A Si3A C33A C32A 175.8(3)
F6A Si3A C33A C32A 54.5(5)
C26A Si1 C25 C24 -10.8(3)
C31A C16 C17 C18 49.3(4)
C31A C16 C17 C22 -132.3(3)
C31A C16 C31B C32B -136(3)
C31A C32A C33A Si3A -172.4(4)
C34A Si3A C33A C32A -60.1(4)
F1B Si1 C25 C24 139.2(18)
F2B Si1 C25 C24 -120.5(17)
F5B Si3B C33B C32B 43.1(3)
F6B Si3B C33B C32B -75.9(5)
C26B Si1 C25 C24 1.6(11)
C31B C16 C17 C18 60.0(4)
C31B C16 C17 C22 -121.6(4)
C31B C16 C31A C32A 51(2)
C31B C32B C33B Si3B -83.0(5)
C34B Si3B C33B C32B 166.7(3)

loop_
_exptl_oxdiff_crystal_face_indexfrac_h
_exptl_oxdiff_crystal_face_indexfrac_k
_exptl_oxdiff_crystal_face_indexfrac_l
_exptl_oxdiff_crystal_face_x
_exptl_oxdiff_crystal_face_y
_exptl_oxdiff_crystal_face_z
0.0012 -1.0025 -0.0011 -0.0263 -0.0008 0.0027
-0.0012 1.0025 0.0011 0.0263 0.0008 -0.0027
-0.0002 -0.0022 1.0032 -0.0054 0.0030 -0.0514
0.0002 0.0022 -1.0032 0.0054 -0.0030 0.0514
0.3350 0.0011 -0.0009 -0.0013 0.0234 -0.0048
-0.3350 -0.0011 0.0009 0.0013 -0.0234 0.0048
